data_7225168
loop_
_publ_author_name
'Tieger, Eszter'
'Kiss, Violetta'
'Pokol, Gy\"orgy'
'Finta, Zolt\'an'
'Du\<sek, Michal'
'Rohl\'i\<cek, Jan'
'Sko\<repov\'a, Eli\<ska'
'Br\'azda, Petr'

_publ_section_title
;
 Studies on the crystal structure and arrangement of water in
 sitagliptinl-tartrate hydrates
;
_journal_issue 21
_journal_name_full CrystEngComm
_journal_page_first 3819
_journal_paper_doi 10.1039/C6CE00322B
_journal_volume 18
_journal_year 2016
_chemical_formula_moiety 'C20H21F6N5O7 \\times 4 H2O'
_chemical_formula_sum 'C20 H20 F6 N5 O11.227'
_chemical_formula_weight 624
_chemical_name_common tetrahydrate
_chemical_name_systematic 'Sitagliptin L-tartrate tetrahydrate'
_space_group_IT_number 5
_symmetry_cell_setting monoclinic
_symmetry_Int_Tables_number 5
_symmetry_space_group_name_Hall 'C 2y'
_symmetry_space_group_name_H-M 'C 1 2 1'
_audit_update_record
;
2015-11-30 deposited with the CCDC.
2016-04-26 downloaded from the CCDC.
;
_cell_angle_alpha 90
_cell_angle_beta 95.326(4)
_cell_angle_gamma 90
_cell_formula_units_Z 4
_cell_length_a 45.2368(4)
_cell_length_b 8.2403(4)
_cell_length_c 7.1817(18)
_cell_measurement_reflns_used 8241
_cell_measurement_temperature 119.98(10)
_cell_measurement_theta_max 62.1
_cell_measurement_theta_min 3.9
_cell_volume 2665.5(7)
_computing_cell_refinement 'CrysAlisPro 1.171.38.41 (Rigaku OD, 2015)'
_computing_data_collection 'CrysAlisPro 1.171.38.41 (Rigaku OD, 2015)'
_computing_data_reduction 'CrysAlisPro 1.171.38.41 (Rigaku OD, 2015)'
_computing_molecular_graphics Diamond
_computing_structure_refinement Jana2006
_computing_structure_solution
;
Superflip, version February 2014
;
_diffrn_ambient_temperature 120
_diffrn_detector 'CCD plate'
_diffrn_detector_area_resol_mean 5.1873
_diffrn_measured_fraction_theta_full 0.99
_diffrn_measured_fraction_theta_max 0.99
_diffrn_measurement_device 'four-circle diffractometer'
_diffrn_measurement_device_type 'Xcalibur, Atlas, Gemini ultra'
_diffrn_measurement_method '\w scans'
_diffrn_radiation_monochromator mirror
_diffrn_radiation_probe x-ray
_diffrn_radiation_source 'X-ray tube'
_diffrn_radiation_type 'Cu K\a'
_diffrn_radiation_wavelength 1.54184
_diffrn_reflns_av_R_equivalents 0.0633
_diffrn_reflns_av_unetI/netI 0.0324
_diffrn_reflns_limit_h_max 51
_diffrn_reflns_limit_h_min -51
_diffrn_reflns_limit_k_max 9
_diffrn_reflns_limit_k_min -9
_diffrn_reflns_limit_l_max 8
_diffrn_reflns_limit_l_min -8
_diffrn_reflns_number 19028
_diffrn_reflns_theta_full 62.41
_diffrn_reflns_theta_max 62.41
_diffrn_reflns_theta_min 3.93
_diffrn_source 'fine-focus sealed X-ray tube'
_exptl_absorpt_coefficient_mu 1.36
_exptl_absorpt_correction_T_max 0.942
_exptl_absorpt_correction_T_min 0.748
_exptl_absorpt_correction_type analytical
_exptl_absorpt_process_details
;
CrysAlisPro 1.171.38.41 (Rigaku Oxford Diffraction, 2015)
Analytical numeric absorption correction using a multifaceted crystal
            model based on expressions derived by R.C. Clark & J.S. Reid.
(Clark, R. C. & Reid, J. S. (1995). Acta Cryst. A51, 887-897)
Empirical absorption correction using spherical harmonics,
 implemented in SCALE3 ABSPACK scaling algorithm.
;
_exptl_crystal_colour white
_exptl_crystal_density_diffrn 1.555
_exptl_crystal_description platelet
_exptl_crystal_F_000 1275
_exptl_crystal_size_max 0.298
_exptl_crystal_size_mid 0.215
_exptl_crystal_size_min 0.044
_refine_diff_density_max 0.51
_refine_diff_density_min -0.44
_refine_ls_abs_structure_details '  1906 of Friedel pairs used in the refinement'
_refine_ls_extinction_method none
_refine_ls_goodness_of_fit_gt 2.51
_refine_ls_goodness_of_fit_ref 2.42
_refine_ls_hydrogen_treatment mixed
_refine_ls_number_constraints 66
_refine_ls_number_parameters 430
_refine_ls_number_reflns 4175
_refine_ls_number_restraints 8
_refine_ls_R_factor_all 0.0716
_refine_ls_R_factor_gt 0.0669
_refine_ls_shift/su_max 0.0428
_refine_ls_shift/su_mean 0.0041
_refine_ls_structure_factor_coef Fsqd
_refine_ls_weighting_details w=1/(\s^2^(I)+0.0016I^2^)
_refine_ls_weighting_scheme sigma
_refine_ls_wR_factor_gt 0.1678
_refine_ls_wR_factor_ref 0.1707
_reflns_number_gt 3773
_reflns_number_total 4175
_reflns_threshold_expression I>3\s(I)
_cod_data_source_file c6ce00322b2.cif
_cod_data_source_block I
_cod_depositor_comments
;
The following automatic conversions were performed:

'_diffrn_radiation_probe' value 'X-ray' changed to 'x-ray' according
to
/usr/data/users/saulius/crontab/automatic-downloads/rss-feeds/RSC/lib/dictionaries/cif_core.dic
dictionary named 'cif_core.dic' version 2.4.2 from 2011-04-26.

Automatic conversion script
Id: cif_fix_values 4268 2015-11-12 08:31:59Z antanas 

 Adding full bibliography for 7225166--7225168.cif.
;
_cod_original_formula_sum 'C20 H20 F6 N5 O4.227 O7'
_cod_database_code 7225168

loop_
_space_group_symop_id
_space_group_symop_operation_xyz
1 x,y,z
2 -x,y,-z
3 x+1/2,y+1/2,z
4 -x+1/2,y+1/2,-z

loop_
_atom_site_label
_atom_site_type_symbol
_atom_site_fract_x
_atom_site_fract_y
_atom_site_fract_z
_atom_site_adp_type
_atom_site_U_iso_or_equiv
_atom_site_site_symmetry_multiplicity
_atom_site_occupancy
_atom_site_calc_flag
O1 O 0.76190(7) 0.9808(4) 1.1452(4) Uani 0.0325(11) 4 1 d
O2 O 0.72404(7) 0.8134(4) 0.4675(4) Uani 0.0309(10) 4 1 d
O3 O 0.70719(8) 1.0660(5) 0.4397(5) Uani 0.0397(12) 4 1 d
F1 F 0.90262(7) 0.9881(4) 0.5762(4) Uani 0.0488(11) 4 1 d
O4 O 0.71198(7) 1.1200(4) 0.7981(4) Uani 0.0318(11) 4 1 d
O5 O 0.76959(7) 0.9627(4) 0.7859(4) Uani 0.0299(10) 4 1 d
O6 O 0.72316(7) 0.8093(4) 1.1220(4) Uani 0.0281(10) 4 1 d
O7 O 0.81599(8) 0.6689(5) 0.8959(5) Uani 0.0349(11) 4 1 d
F2 F 0.89974(8) 0.7500(5) -0.1291(4) Uani 0.0580(13) 4 1 d
O8 O 0.83134(7) 1.0019(4) 0.7834(5) Uani 0.0356(11) 4 1 d
C1 C 0.74384(10) 0.8951(6) 1.0537(6) Uani 0.0256(14) 4 1 d
N1 N 0.85095(10) 1.2535(5) 0.7666(6) Uani 0.0376(14) 4 1 d
F3 F 0.94547(8) 0.9398(6) 0.0091(6) Uani 0.0770(16) 4 1 d
N2 N 0.79815(8) 0.8898(6) 0.4579(6) Uani 0.0318(13) 4 1 d
C2 C 0.71602(10) 0.9541(6) 0.7464(6) Uani 0.0259(14) 4 1 d
C3 C 0.71577(10) 0.9476(6) 0.5356(6) Uani 0.0284(14) 4 1 d
N3 N 0.90159(9) 1.3662(6) 0.9568(7) Uani 0.0417(15) 4 1 d
C4 C 0.82753(10) 0.9367(6) 0.3987(7) Uani 0.0291(15) 4 1 d
C5 C 0.83707(11) 1.1034(6) 0.4753(7) Uani 0.0316(15) 4 1 d
C6 C 0.84020(10) 1.1129(6) 0.6871(7) Uani 0.0301(15) 4 1 d
C7 C 0.74422(10) 0.8836(6) 0.8440(6) Uani 0.0261(14) 4 1 d
C8 C 0.87747(10) 0.8318(6) 0.3357(7) Uani 0.0339(16) 4 1 d
C9 C 0.90191(11) 0.9260(7) 0.4025(7) Uani 0.0382(17) 4 1 d
C10 C 0.87897(11) 1.3259(7) 1.0542(7) Uani 0.0376(17) 4 1 d
N4 N 0.88685(10) 1.3350(6) 1.2367(6) Uani 0.0442(16) 4 1 d
C11 C 0.92398(13) 0.9065(8) 0.1167(9) Uani 0.055(2) 4 1 d
C12 C 0.84935(12) 1.2786(7) 0.9669(7) Uani 0.0394(18) 4 1 d
C13 C 0.90004(12) 0.8102(8) 0.0476(8) Uani 0.0467(19) 4 1 d
C14 C 0.86712(12) 1.3803(7) 0.6787(7) Uani 0.0446(18) 4 1 d
N5 N 0.91647(11) 1.3791(7) 1.2562(8) Uani 0.0560(19) 4 1 d
C15 C 0.92421(13) 1.4000(8) 1.0881(10) Uani 0.054(2) 4 1 d
C16 C 0.87760(11) 0.7731(6) 0.1541(7) Uani 0.0345(16) 4 1 d
C17 C 0.85131(10) 0.8043(6) 0.4455(7) Uani 0.0325(15) 4 1 d
C18 C 0.92491(12) 0.9665(8) 0.2960(9) Uani 0.052(2) 4 1 d
C19 C 0.89934(13) 1.3722(7) 0.7492(8) Uani 0.050(2) 4 1 d
Ox1 O 0.9909(4) 0.920(3) 0.632(3) Uani 0.640(12) 4 3.22(3) d
H1c16 H 0.861593 0.705209 0.103101 Uiso 0.0414 4 1 d
H1c18 H 0.940996 1.034232 0.345948 Uiso 0.0624 4 1 d
H1c4 H 0.825522 0.945599 0.264848 Uiso 0.0349 4 1 d
H1c5 H 0.823128 1.183796 0.425719 Uiso 0.038 4 1 d
H2c5 H 0.855501 1.133665 0.428657 Uiso 0.038 4 1 d
H1c17 H 0.85767 0.80747 0.576778 Uiso 0.0391 4 1 d
H2c17 H 0.842916 0.699483 0.415593 Uiso 0.0391 4 1 d
H1c12 H 0.843185 1.179869 1.022673 Uiso 0.0473 4 1 d
H2c12 H 0.835352 1.363332 0.985461 Uiso 0.0473 4 1 d
H1c14 H 0.859259 1.484373 0.708497 Uiso 0.0535 4 1 d
H2c14 H 0.865042 1.365327 0.545544 Uiso 0.0535 4 1 d
H1c19 H 0.907989 1.275874 0.702217 Uiso 0.0594 4 1 d
H2c19 H 0.909335 1.467175 0.709706 Uiso 0.0594 4 1 d
H1c2 H 0.700198 0.888383 0.785491 Uiso 0.031 4 1 d
H1c7 H 0.745201 0.771244 0.81001 Uiso 0.0313 4 1 d
H1n2 H 0.7838(8) 0.932(6) 0.387(6) Uiso 0.0382 4 1 d
H2n2 H 0.7954(11) 0.909(7) 0.573(2) Uiso 0.0382 4 1 d
H1o2 H 0.7223(11) 0.805(7) 0.3476(8) Uiso 0.0371 4 1 d
H1o7 H 0.8352(3) 0.681(8) 0.877(8) Uiso 0.0419 4 1 d
H2o7 H 0.8056(10) 0.615(6) 0.803(5) Uiso 0.0419 4 1 d
C20a C 0.95572(17) 1.4493(10) 1.0706(16) Uani 0.066(4) 4 0.554(11) d
F4a F 0.9576(4) 1.5782(15) 0.967(3) Uani 0.111(3) 4 0.554(11) d
F5a F 0.9678(3) 1.3325(16) 0.981(3) Uani 0.100(4) 4 0.554(11) d
F6a F 0.9726(3) 1.473(2) 1.2255(19) Uani 0.114(5) 4 0.554(11) d
C20b C 0.95374(17) 1.4346(14) 1.0178(16) Uani 0.066(4) 4 0.446(11) d
F4b F 0.9568(7) 1.591(3) 0.998(3) Uani 0.111(3) 4 0.446(11) d
F5b F 0.9599(6) 1.371(3) 0.860(3) Uani 0.100(5) 4 0.446(11) d
F6b F 0.9743(5) 1.386(4) 1.145(3) Uani 0.114(5) 4 0.446(11) d

loop_
_atom_site_aniso_label
_atom_site_aniso_type_symbol
_atom_site_aniso_U_11
_atom_site_aniso_U_22
_atom_site_aniso_U_33
_atom_site_aniso_U_12
_atom_site_aniso_U_13
_atom_site_aniso_U_23
O1 O 0.048(2) 0.0202(17) 0.0293(18) -0.0030(15) 0.0007(14) 0.0009(14)
O2 O 0.0500(19) 0.0238(16) 0.0189(16) 0.0026(15) 0.0036(14) -0.0051(14)
O3 O 0.069(2) 0.0267(19) 0.0235(19) 0.0113(17) 0.0054(16) 0.0032(14)
F1 F 0.0482(17) 0.048(2) 0.0494(19) -0.0030(14) -0.0002(13) -0.0142(16)
O4 O 0.0468(19) 0.0212(17) 0.0284(18) 0.0078(14) 0.0086(14) -0.0018(14)
O5 O 0.0381(17) 0.0252(17) 0.0274(17) -0.0022(14) 0.0087(13) -0.0001(14)
O6 O 0.0409(18) 0.0224(16) 0.0220(16) -0.0014(14) 0.0085(13) 0.0015(13)
O7 O 0.045(2) 0.0339(19) 0.0262(18) -0.0087(16) 0.0048(15) -0.0012(15)
F2 F 0.070(2) 0.066(2) 0.0403(19) 0.0011(17) 0.0154(15) -0.0077(17)
O8 O 0.047(2) 0.032(2) 0.0280(18) -0.0103(15) 0.0050(14) -0.0002(15)
C1 C 0.037(3) 0.017(2) 0.023(2) 0.005(2) 0.0037(19) 0.003(2)
N1 N 0.054(3) 0.031(2) 0.029(2) -0.0098(19) 0.0102(19) -0.0037(18)
F3 F 0.064(2) 0.083(3) 0.090(3) -0.022(2) 0.039(2) -0.007(2)
N2 N 0.032(2) 0.035(2) 0.029(2) 0.0036(18) 0.0017(17) -0.0085(19)
C2 C 0.039(3) 0.017(2) 0.023(2) -0.0028(19) 0.0088(19) 0.0010(19)
C3 C 0.035(3) 0.027(3) 0.023(2) -0.0019(19) 0.0042(19) 0.001(2)
N3 N 0.038(2) 0.034(2) 0.054(3) -0.0019(18) 0.009(2) -0.001(2)
C4 C 0.038(3) 0.025(2) 0.025(2) 0.0032(19) 0.0021(19) -0.0052(19)
C5 C 0.037(3) 0.028(3) 0.029(3) 0.001(2) 0.003(2) 0.007(2)
C6 C 0.035(3) 0.022(2) 0.034(3) 0.002(2) 0.003(2) -0.004(2)
C7 C 0.037(2) 0.019(2) 0.023(2) -0.001(2) 0.0065(18) -0.0066(19)
C8 C 0.036(3) 0.024(3) 0.042(3) 0.006(2) 0.002(2) 0.003(2)
C9 C 0.046(3) 0.032(3) 0.037(3) 0.000(2) 0.003(2) -0.011(2)
C10 C 0.040(3) 0.026(3) 0.047(3) -0.004(2) 0.008(2) -0.004(2)
N4 N 0.052(3) 0.041(3) 0.038(3) -0.003(2) -0.001(2) 0.001(2)
C11 C 0.047(3) 0.057(4) 0.065(4) -0.002(3) 0.022(3) -0.001(3)
C12 C 0.048(3) 0.041(3) 0.030(3) -0.011(2) 0.010(2) -0.006(2)
C13 C 0.052(3) 0.042(3) 0.046(3) 0.002(3) 0.006(3) -0.007(3)
C14 C 0.067(4) 0.036(3) 0.032(3) -0.012(3) 0.013(2) -0.010(2)
N5 N 0.052(3) 0.047(3) 0.066(4) -0.005(2) -0.014(2) 0.008(3)
C15 C 0.045(3) 0.038(3) 0.078(5) 0.002(3) -0.001(3) 0.007(3)
C16 C 0.037(3) 0.026(3) 0.040(3) 0.001(2) 0.002(2) -0.001(2)
C17 C 0.041(3) 0.024(2) 0.033(3) 0.003(2) 0.000(2) -0.005(2)
C18 C 0.039(3) 0.051(4) 0.066(4) -0.003(3) 0.008(3) -0.015(3)
C19 C 0.063(4) 0.034(3) 0.056(4) -0.010(3) 0.032(3) -0.010(3)
Ox1 O 0.296(15) 1.09(2) 0.521(19) 0.195(11) -0.014(12) -0.247(13)
C20a C 0.031(4) 0.059(6) 0.104(9) -0.001(4) -0.015(5) -0.014(6)
F4a F 0.061(3) 0.075(4) 0.203(8) 0.003(3) 0.042(4) 0.062(5)
F5a F 0.043(4) 0.095(5) 0.167(11) 0.000(3) 0.032(7) -0.030(9)
F6a F 0.064(4) 0.159(12) 0.115(7) -0.046(7) -0.021(4) -0.018(7)
C20b C 0.027(4) 0.083(7) 0.087(9) 0.006(4) -0.003(4) -0.029(6)
F4b F 0.078(3) 0.054(6) 0.212(8) -0.021(3) 0.068(4) -0.022(5)
F5b F 0.053(5) 0.139(9) 0.114(11) -0.018(4) 0.040(6) -0.045(7)
F6b F 0.045(5) 0.164(11) 0.128(9) -0.017(7) -0.026(5) 0.015(7)

loop_
_atom_type_symbol
_atom_type_scat_dispersion_real
_atom_type_scat_dispersion_imag
_atom_type_scat_source
C 0.0181 0.0091 'International Tables Vol C tables 4.2.6.8 and 6.1.1.1'
H 0.0000 0.0000 'International Tables Vol C tables 4.2.6.8 and 6.1.1.1'
F 0.0727 0.0534 'International Tables Vol C tables 4.2.6.8 and 6.1.1.1'
N 0.0311 0.0180 'International Tables Vol C tables 4.2.6.8 and 6.1.1.1'
O 0.0492 0.0322 'International Tables Vol C tables 4.2.6.8 and 6.1.1.1'
O 0.0492 0.0322 'International Tables Vol C tables 4.2.6.8 and 6.1.1.1'

loop_
_geom_angle_atom_site_label_1
_geom_angle_atom_site_label_2
_geom_angle_atom_site_label_3
_geom_angle
C3 O2 H1o2 117(4)
H1o7 O7 H2o7 113(5)
O1 C1 O6 125.3(4)
O1 C1 C7 120.2(4)
O6 C1 C7 114.6(4)
C6 N1 C12 119.0(4)
C6 N1 C14 127.2(4)
C12 N1 C14 113.5(4)
C4 N2 H1n2 112(3)
C4 N2 H2n2 116(3)
H1n2 N2 H2n2 109(4)
O4 C2 C3 107.7(4)
O4 C2 C7 111.6(4)
O4 C2 H1c2 110.22
C3 C2 C7 112.2(4)
C3 C2 H1c2 109.62
C7 C2 H1c2 105.52
O2 C3 O3 123.9(4)
O2 C3 C2 116.0(4)
O3 C3 C2 120.1(4)
C10 N3 C15 104.6(5)
C10 N3 C19 123.4(4)
C10 N3 F5b 157.4(6)
C15 N3 C19 132.0(5)
C15 N3 F5b 60.0(6)
C19 N3 F5b 74.2(6)
N2 C4 C5 111.2(4)
N2 C4 C17 112.2(4)
N2 C4 H1c4 107.61
C5 C4 C17 112.9(4)
C5 C4 H1c4 106.82
C17 C4 H1c4 105.72
C4 C5 C6 113.9(4)
C4 C5 H1c5 109.47
C4 C5 H2c5 109.47
C6 C5 H1c5 109.47
C6 C5 H2c5 109.47
H1c5 C5 H2c5 104.67
O8 C6 N1 121.1(4)
O8 C6 C5 121.2(4)
N1 C6 C5 117.5(4)
O5 C7 C1 110.5(3)
O5 C7 C2 111.0(4)
O5 C7 H1c7 108.11
C1 C7 C2 110.5(4)
C1 C7 H1c7 108.61
C2 C7 H1c7 108.01
C9 C8 C16 116.3(5)
C9 C8 C17 122.7(5)
C16 C8 C17 120.8(4)
F1 C9 C8 118.6(5)
F1 C9 C18 117.7(5)
C8 C9 C18 123.6(5)
N3 C10 N4 110.8(4)
N3 C10 C12 123.5(5)
N4 C10 C12 125.7(5)
C10 N4 N5 106.5(5)
F3 C11 C13 119.8(6)
F3 C11 C18 120.7(5)
C13 C11 C18 119.5(6)
N1 C12 C10 109.2(4)
N1 C12 H1c12 109.47
N1 C12 H2c12 109.47
C10 C12 H1c12 109.47
C10 C12 H2c12 109.47
H1c12 C12 H2c12 109.71
F2 C13 C11 118.6(5)
F2 C13 C16 119.9(5)
C11 C13 C16 121.5(5)
N1 C14 C19 109.5(5)
N1 C14 H1c14 109.47
N1 C14 H2c14 109.47
C19 C14 H1c14 109.47
C19 C14 H2c14 109.47
H1c14 C14 H2c14 109.45
N4 N5 C15 106.4(5)
N4 N5 F6a 169.4(5)
N4 N5 F6b 153.7(6)
C15 N5 F6a 63.1(4)
C15 N5 F6b 52.7(5)
F6a N5 F6b 19.2(7)
N3 C15 N5 111.6(5)
N3 C15 C20a 131.3(7)
N3 C15 C20b 116.3(7)
N5 C15 C20a 117.0(7)
N5 C15 C20b 131.6(7)
C20a C15 C20b 15.3(6)
C8 C16 C13 121.1(5)
C8 C16 H1c16 119.46
C13 C16 H1c16 119.46
C4 C17 C8 110.2(4)
C4 C17 H1c17 109.47
C4 C17 H2c17 109.47
C8 C17 H1c17 109.47
C8 C17 H2c17 109.47
H1c17 C17 H2c17 108.69
C9 C18 C11 118.1(5)
C9 C18 H1c18 120.97
C11 C18 H1c18 120.97
N3 C19 C14 108.3(5)
N3 C19 H1c19 109.47
N3 C19 H2c19 109.47
C14 C19 H1c19 109.47
C14 C19 H2c19 109.47
H1c19 C19 H2c19 110.57
C15 C20a F4a 112.5(10)
C15 C20a F5a 106.6(8)
C15 C20a F6a 117.0(11)
C15 C20a C20b 82.3(16)
C15 C20a F4b 110.7(15)
C15 C20a F6b 122.0(16)
F4a C20a F5a 105.6(13)
F4a C20a F6a 107.5(12)
F4a C20a C20b 74(2)
F4a C20a F4b 11.1(13)
F4a C20a F6b 125.4(17)
F5a C20a F6a 106.9(11)
F5a C20a C20b 51.5(19)
F5a C20a F4b 116.1(16)
F5a C20a F6b 63.1(15)
F6a C20a C20b 156(2)
F6a C20a F4b 99.9(15)
F6a C20a F6b 44.4(16)
C20b C20a F4b 84(2)
C20b C20a F6b 115(2)
F4b C20a F6b 125(2)
C20a F4a C20b 17.9(7)
C20a F4a F4b 79(6)
C20b F4a F4b 96(6)
C20a F5a C20b 16.5(7)
C20a F5a F5b 93.7(19)
C20a F5a F6b 50.0(14)
C20b F5a F5b 77.9(19)
C20b F5a F6b 66.5(16)
F5b F5a F6b 139(2)
N5 F6a C20a 62.9(7)
N5 F6a F6b 88.2(18)
C20a F6a F6b 55.2(16)

loop_
_geom_bond_atom_site_label_1
_geom_bond_atom_site_label_2
_geom_bond_distance
O1 C1 1.224(5)
O2 C3 1.279(6)
O2 H1o2 0.860(8)
O3 C3 1.236(6)
F1 C9 1.346(6)
O4 C2 1.433(6)
O5 C7 1.416(6)
O6 C1 1.304(6)
O7 H1o7 0.90(2)
O7 H2o7 0.90(4)
F2 C13 1.361(7)
O8 C6 1.236(6)
C1 C7 1.511(6)
N1 C6 1.361(7)
N1 C12 1.462(6)
N1 C14 1.453(7)
F3 C11 1.325(8)
N2 C4 1.484(6)
N2 H1n2 0.86(4)
N2 H2n2 0.86(2)
C2 C3 1.514(6)
C2 C7 1.513(6)
C2 H1c2 0.96
N3 C10 1.335(7)
N3 C15 1.354(8)
N3 C19 1.485(8)
N3 F5b 2.79(3)
C4 C5 1.527(7)
C4 C17 1.547(7)
C4 H1c4 0.96
C5 C6 1.516(7)
C5 H1c5 0.96
C5 H2c5 0.96
C7 H1c7 0.96
C8 C9 1.399(7)
C8 C16 1.391(7)
C8 C17 1.499(7)
C9 C18 1.388(8)
C10 N4 1.328(7)
C10 C12 1.478(7)
N4 N5 1.383(7)
C11 C13 1.396(8)
C11 C18 1.376(9)
C12 H1c12 0.96
C12 H2c12 0.96
C13 C16 1.362(8)
C14 C19 1.499(8)
C14 H1c14 0.96
C14 H2c14 0.96
N5 C15 1.299(9)
N5 F6a 2.681(15)
N5 F6b 2.81(2)
C15 C20a 1.499(10)
C15 C20b 1.499(11)
C16 H1c16 0.96
C17 H1c17 0.96
C17 H2c17 0.96
C18 H1c18 0.96
C19 H1c19 0.96
C19 H2c19 0.96
C20a F4a 1.304(18)
C20a F5a 1.304(18)
C20a F6a 1.304(17)
C20a C20b 0.400(16)
C20a F4b 1.28(2)
C20a F6b 1.09(3)
F4a C20b 1.255(18)
F4a F4b 0.25(3)
F5a C20b 1.100(18)
F5a F5b 0.97(3)
F5a F6b 1.26(3)
F6a F6b 0.93(3)

loop_
_geom_hbond_atom_site_label_D
_geom_hbond_atom_site_label_H
_geom_hbond_atom_site_label_A
_geom_hbond_site_symmetry_A
_geom_hbond_distance_DH
_geom_hbond_distance_HA
_geom_hbond_distance_DA
_geom_hbond_angle_DHA
C16 H1c16 O7 1_554 0.96 2.45 3.314(6) 150.04
C7 H1c7 O1 4_647 0.96 2.44 3.333(6) 154.57
N2 H1n2 O1 1_554 0.86(4) 1.96(4) 2.759(5) 154(4)
N2 H2n2 O5 . 0.86(2) 2.06(4) 2.854(5) 154(4)
N2 H2n2 O8 . 0.86(2) 2.25(4) 2.815(5) 123(4)
O2 H1o2 O6 1_554 0.860(8) 1.625(9) 2.478(4) 171(5)
O7 H2o7 O3 4_646 0.90(4) 1.83(4) 2.676(5) 156(4)

loop_
_restr_distance_atom_site_label_1
_restr_distance_atom_site_label_2
_restr_distance_target
_restr_distance_target_weight_param
O2 H1o2 0.86 0.001
N2 H1n2 0.86 0.001
N2 H2n2 0.86 0.001
O7 H1o7 0.9 0.001
O7 H2o7 0.9 0.001

loop_
_restr_equal_distance_atom_site_label_1
_restr_equal_distance_atom_site_label_2
_restr_equal_distance_class_class_id
_restr_equal_distance_class_target_weight_param
C20 F4 1 0.001
C20 F5 1 0.001
C20 F6 1 0.001
C15 C20a 2 0.001
C15 C20b 2 0.001

loop_
_jana_atom_site_adp_c_label
_jana_atom_site_adp_c_type_symbol
_jana_atom_site_adp_c_111
_jana_atom_site_adp_c_112
_jana_atom_site_adp_c_113
_jana_atom_site_adp_c_122
_jana_atom_site_adp_c_123
_jana_atom_site_adp_c_133
_jana_atom_site_adp_c_222
_jana_atom_site_adp_c_223
_jana_atom_site_adp_c_233
_jana_atom_site_adp_c_333
Ox1 O 0.0009(4) 0.001(3) 0.0033(18) 0.05(4) -0.144(18) -0.017(14) -1.4(5) -4.0(3) 1.2(2) 1.47(19)

loop_
_jana_atom_site_adp_d_label
_jana_atom_site_adp_d_type_symbol
_jana_atom_site_adp_d_1111
_jana_atom_site_adp_d_1112
_jana_atom_site_adp_d_1113
_jana_atom_site_adp_d_1122
_jana_atom_site_adp_d_1123
_jana_atom_site_adp_d_1133
_jana_atom_site_adp_d_1222
_jana_atom_site_adp_d_1223
_jana_atom_site_adp_d_1233
_jana_atom_site_adp_d_1333
_jana_atom_site_adp_d_2222
_jana_atom_site_adp_d_2223
_jana_atom_site_adp_d_2233
_jana_atom_site_adp_d_2333
_jana_atom_site_adp_d_3333
Ox1 O 0.00040(11) 0.0015(6) -0.0002(3) 0.004(4) -0.009(3) 0.004(2) 0.01(4) -0.27(3) 0.208(17) -0.02(2) -8.4(5) -2.6(3) 4.5(4) -2.6(2) 0.4(2)

loop_
_jana_atom_site_adp_e_label
_jana_atom_site_adp_e_type_symbol
_jana_atom_site_adp_e_11111
_jana_atom_site_adp_e_11112
_jana_atom_site_adp_e_11113
_jana_atom_site_adp_e_11122
_jana_atom_site_adp_e_11123
_jana_atom_site_adp_e_11133
_jana_atom_site_adp_e_11222
_jana_atom_site_adp_e_11223
_jana_atom_site_adp_e_11233
_jana_atom_site_adp_e_11333
_jana_atom_site_adp_e_12222
_jana_atom_site_adp_e_12223
_jana_atom_site_adp_e_12233
_jana_atom_site_adp_e_12333
_jana_atom_site_adp_e_13333
_jana_atom_site_adp_e_22222
_jana_atom_site_adp_e_22223
_jana_atom_site_adp_e_22233
_jana_atom_site_adp_e_22333
_jana_atom_site_adp_e_23333
_jana_atom_site_adp_e_33333
Ox1 O 0.00009(2) 0.0010(2) -0.00014(11) 0.0057(15) -0.0015(7) 0.0006(5) 0.031(14) -0.036(8) 0.025(5) 0.006(4) 0.0(2) -0.84(9) 0.61(6) -0.27(5) -0.05(6) -20(4) -14.0(14) 10.0(11) -8.1(9) 3.9(8) 6.4(10)
